data_1520216
loop_
_publ_author_name
'Putilin, S.N.'
'Antipov, E.V.'
'Chmaissem, O.'
'Marezio, M.'

_publ_section_title
;
 Superconductivity at 94 K in Hg Ba2 Cu O4+delta
;
_journal_name_full
;
Nature
;
_journal_page_first 226
_journal_page_last 228
_journal_volume 362
_journal_year 1993
_chemical_formula_structural 'Ba2 Hg Cu O4.1'
_chemical_formula_sum 'Ba2 Cu Hg O4.1'
_chemical_name_systematic
;
Barium Mercury Copper Oxide (2/1/1/4.1)
;
_space_group_IT_number 123
_symmetry_Int_Tables_number 123
_symmetry_space_group_name_Hall '-P 4 2'
_symmetry_space_group_name_H-M 'P 4/m m m'
_cell_angle_alpha 90.
_cell_angle_beta 90.
_cell_angle_gamma 90.
_cell_formula_units_Z 1
_cell_length_a 3.87766(4)
_cell_length_b 3.87766
_cell_length_c 9.5073(1)
_cell_volume 142.954(2)
_cod_data_source_file HgBa2CuO4_1_P4_mmm_DC286.cif
_cod_data_source_block chateigner
_cod_original_cell_volume 142.95
_cod_original_formula_sum 'Ba2 Cu1 Hg1 O4.1'
_cod_database_code 1520216

loop_
_symmetry_equiv_pos_site_id
_symmetry_equiv_pos_as_xyz
1 'y, x, -z'
2 '-y, -x, -z'
3 '-y, x, -z'
4 'y, -x, -z'
5 '-x, y, -z'
6 'x, -y, -z'
7 'x, y, -z'
8 '-x, -y, -z'
9 '-y, -x, z'
10 'y, x, z'
11 'y, -x, z'
12 '-y, x, z'
13 'x, -y, z'
14 '-x, y, z'
15 '-x, -y, z'
16 'x, y, z'

loop_
_atom_site_label
_atom_site_type_symbol
_atom_site_symmetry_multiplicity
_atom_site_Wyckoff_symbol
_atom_site_fract_x
_atom_site_fract_y
_atom_site_fract_z
_atom_site_occupancy
_atom_site_attached_hydrogens
_atom_site_B_iso_or_equiv
Hg1 Hg2+ 1 a 0 0 0 1. 0 2.55(5)
Ba1 Ba2+ 2 h 0.5 0.5 0.2979(1) 1. 0 1.43(4)
Cu1 Cu2.13+ 1 b 0 0 0.5 1. 0 0.88(9)
O1 O2- 2 e 0 0.5 0.5 1. 0 0.4(3)
O2 O2- 2 g 0 0 0.206(2) 1. 0 2.2(3)
O3 O2- 1 c 0.5 0.5 0 0.10(3) 0 1.0

loop_
_atom_type_symbol
_atom_type_oxidation_number
Ba2+ 2
Cu2.13+ 2.13
Hg2+ 2
O2- -2
